data_7006661
loop_
_publ_author_name
'Meyer, Christian'
'Scherer, Markus'
'Sch\"onberg, Hartmut'
'R\"uegger, Heinz'
'Loss, Sandra'
'Gramlich, Volker'
'Gr\"utzmacher, Hansj\"org'

_publ_section_title
;
 Coordination chemistry of phosphanyl amino acids: solid state and
 solution structures of neutral and cationic rhodium complexes.
;
_journal_issue 1
_journal_name_full 'Dalton transactions (Cambridge, England : 2003)'
_journal_page_first 137
_journal_page_last 148
_journal_paper_doi 10.1039/b512653c
_journal_year 2006
_chemical_formula_moiety 'C29 H38 Cl N1 O4 P Rh, 0.5 C2H3N'
_chemical_formula_sum 'C30 H39.5 Cl N1.5 O4 P Rh'
_chemical_formula_weight 654.46
_chemical_name_systematic ' ?'
_space_group_IT_number 14
_symmetry_cell_setting monoclinic
_symmetry_space_group_name_Hall '-P 2ybc'
_symmetry_space_group_name_H-M 'P 1 21/c 1'
_atom_sites_solution_hydrogens geom
_atom_sites_solution_primary direct
_atom_sites_solution_secondary difmap
_cell_angle_alpha 90.00
_cell_angle_beta 90.06(4)
_cell_angle_gamma 90.00
_cell_formula_units_Z 4
_cell_length_a 15.575(8)
_cell_length_b 10.255(5)
_cell_length_c 19.572(10)
_cell_measurement_reflns_used 16
_cell_measurement_temperature 293(2)
_cell_measurement_theta_max 25
_cell_measurement_theta_min 20
_cell_volume 3126(3)
_computing_cell_refinement 'STOE DIF4'
_computing_data_collection 'PICKER STOE DIF4'
_computing_data_reduction 'STOE REDU4'
_computing_molecular_graphics SHELXLTL-Plus
_computing_publication_material SHELXL-93
_computing_structure_refinement 'SHELXL-97 (Sheldrick, 1997)'
_computing_structure_solution 'SHELXS-86 (Sheldrick, 1990)'
_diffrn_ambient_temperature 293(2)
_diffrn_measured_fraction_theta_full 0.934
_diffrn_measured_fraction_theta_max 0.934
_diffrn_measurement_device 'PICKER 4-circle Stoe upgrade'
_diffrn_measurement_method ' \w scans'
_diffrn_radiation_monochromator graphite
_diffrn_radiation_source 'fine-focus sealed tube'
_diffrn_radiation_type CuK\a
_diffrn_radiation_wavelength 1.54178
_diffrn_reflns_av_R_equivalents 0.0000
_diffrn_reflns_av_sigmaI/netI 0.0375
_diffrn_reflns_limit_h_max 11
_diffrn_reflns_limit_h_min -15
_diffrn_reflns_limit_k_max 10
_diffrn_reflns_limit_k_min 0
_diffrn_reflns_limit_l_max 19
_diffrn_reflns_limit_l_min 0
_diffrn_reflns_number 2998
_diffrn_reflns_theta_full 49.98
_diffrn_reflns_theta_max 49.98
_diffrn_reflns_theta_min 2.84
_diffrn_standards_decay_% 0
_diffrn_standards_interval_count 120
_diffrn_standards_number 1
_exptl_absorpt_coefficient_mu 5.965
_exptl_absorpt_correction_T_max 0.5869
_exptl_absorpt_correction_T_min 0.3817
_exptl_absorpt_correction_type integration
_exptl_crystal_colour yellow
_exptl_crystal_density_diffrn 1.391
_exptl_crystal_density_method 'not measured'
_exptl_crystal_description prism
_exptl_crystal_F_000 1356
_exptl_crystal_size_max 0.20
_exptl_crystal_size_mid 0.15
_exptl_crystal_size_min 0.10
_refine_diff_density_max 1.002
_refine_diff_density_min -0.553
_refine_diff_density_rms 0.080
_refine_ls_extinction_method none
_refine_ls_goodness_of_fit_ref 1.072
_refine_ls_hydrogen_treatment undef
_refine_ls_matrix_type full
_refine_ls_number_parameters 356
_refine_ls_number_reflns 2998
_refine_ls_number_restraints 0
_refine_ls_restrained_S_all 1.072
_refine_ls_R_factor_all 0.0664
_refine_ls_R_factor_gt 0.0445
_refine_ls_shift/su_max 0.001
_refine_ls_shift/su_mean 0.000
_refine_ls_structure_factor_coef Fsqd
_refine_ls_weighting_details 'calc w=1/[\s^2^(Fo^2^)+(0.0775P)^2^+1.8616P] where P=(Fo^2^+2Fc^2^)/3'
_refine_ls_weighting_scheme calc
_refine_ls_wR_factor_gt 0.1099
_refine_ls_wR_factor_ref 0.1193
_reflns_number_gt 2345
_reflns_number_total 2998
_reflns_threshold_expression >2sigma(I)
_cod_data_source_file b512653c.txt
_cod_data_source_block RhCl(cod)(Boc_SerPhos)_9
_cod_original_sg_symbol_Hall -P2ybc
_cod_original_sg_symbol_H-M P2(1)/c
_cod_original_formula_sum 'C30 H39.50 Cl N1.50 O4 P Rh'
_cod_database_code 7006661

loop_
_symmetry_equiv_pos_as_xyz
'x, y, z'
'-x, y+1/2, -z+1/2'
'-x, -y, -z'
'x, -y-1/2, z-1/2'

loop_
_atom_site_label
_atom_site_type_symbol
_atom_site_fract_x
_atom_site_fract_y
_atom_site_fract_z
_atom_site_U_iso_or_equiv
_atom_site_adp_type
_atom_site_occupancy
_atom_site_symmetry_multiplicity
_atom_site_calc_flag
_atom_site_refinement_flags
_atom_site_disorder_assembly
_atom_site_disorder_group
Rh Rh 0.14664(3) 0.06953(5) 0.23585(3) 0.0460(2) Uani 1 1 d . . .
Cl Cl 0.08984(12) -0.12899(16) 0.28061(9) 0.0588(5) Uani 1 1 d . . .
P P 0.13195(11) 0.15276(16) 0.34355(8) 0.0412(5) Uani 1 1 d . . .
O3 O 0.3337(4) -0.1291(7) 0.4695(3) 0.096(2) Uani 1 1 d . . .
O4 O 0.3692(5) 0.0837(8) 0.4790(4) 0.113(2) Uani 1 1 d . . .
O5 O 0.4315(4) -0.0928(5) 0.3296(3) 0.0752(16) Uani 1 1 d . . .
O6 O 0.3451(3) -0.2359(6) 0.2715(3) 0.0771(16) Uani 1 1 d . . .
N N 0.2861(4) -0.0864(5) 0.3365(3) 0.0565(16) Uani 1 1 d . . .
H0A H 0.2191 -0.1231 0.3235 0.085 Uiso 1 1 d R . .
C1 C 0.1935(4) 0.0532(6) 0.4053(3) 0.0471(18) Uani 1 1 d . . .
H1A H 0.1634 -0.0275 0.4123 0.071 Uiso 1 1 d R . .
H1B H 0.1953 0.0983 0.4482 0.071 Uiso 1 1 d R . .
C2 C 0.2858(4) 0.0198(7) 0.3843(3) 0.0490(18) Uani 1 1 d . . .
H2A H 0.3119 0.0951 0.3639 0.074 Uiso 1 1 d R . .
C3 C 0.3339(5) -0.0154(10) 0.4489(4) 0.064(2) Uani 1 1 d . . .
C4 C 0.4099(13) 0.074(2) 0.5427(9) 0.106(8) Uani 0.50 1 d P . .
H4A H 0.4333 0.1560 0.5568 0.159 Uiso 0.50 1 d PR . .
H4B H 0.3675 0.0458 0.5752 0.159 Uiso 0.50 1 d PR . .
H4C H 0.4550 0.0100 0.5404 0.159 Uiso 0.50 1 d PR . .
C5 C 0.3624(6) -0.1334(8) 0.3136(4) 0.060(2) Uani 1 1 d . . .
C6 C 0.4140(5) -0.3267(8) 0.2503(4) 0.069(2) Uani 1 1 d . . .
C7 C 0.3639(7) -0.4327(10) 0.2139(6) 0.115(4) Uani 1 1 d . . .
H7A H 0.3366 -0.3973 0.1740 0.173 Uiso 1 1 d R . .
H7B H 0.4021 -0.5017 0.2007 0.173 Uiso 1 1 d R . .
H7C H 0.3211 -0.4663 0.2444 0.173 Uiso 1 1 d R . .
C8 C 0.4756(7) -0.2595(11) 0.2037(5) 0.117(4) Uani 1 1 d . . .
H8A H 0.5056 -0.1936 0.2291 0.176 Uiso 1 1 d R . .
H8B H 0.5162 -0.3214 0.1860 0.176 Uiso 1 1 d R . .
H8C H 0.4450 -0.2197 0.1666 0.176 Uiso 1 1 d R . .
C9 C 0.4572(6) -0.3802(10) 0.3129(5) 0.096(3) Uani 1 1 d . . .
H9A H 0.4891 -0.3126 0.3354 0.144 Uiso 1 1 d R . .
H9B H 0.4144 -0.4137 0.3435 0.144 Uiso 1 1 d R . .
H9C H 0.4954 -0.4492 0.2998 0.144 Uiso 1 1 d R . .
C10 C 0.0252(5) 0.1475(6) 0.3797(4) 0.0451(18) Uani 1 1 d . . .
C11 C -0.0444(5) 0.1120(7) 0.3410(4) 0.058(2) Uani 1 1 d . . .
H11A H -0.0360 0.0892 0.2939 0.086 Uiso 1 1 d R . .
C12 C -0.1261(6) 0.1081(9) 0.3690(6) 0.081(3) Uani 1 1 d . . .
H12A H -0.1737 0.0785 0.3420 0.121 Uiso 1 1 d R . .
C13 C -0.1379(6) 0.1468(9) 0.4358(6) 0.082(3) Uani 1 1 d . . .
H13A H -0.1946 0.1472 0.4548 0.123 Uiso 1 1 d R . .
C14 C -0.0709(7) 0.1837(9) 0.4737(5) 0.081(3) Uani 1 1 d . . .
H14A H -0.0794 0.2099 0.5203 0.122 Uiso 1 1 d R . .
C15 C 0.0097(5) 0.1856(8) 0.4472(4) 0.067(2) Uani 1 1 d . . .
H15A H 0.0573 0.2133 0.4749 0.100 Uiso 1 1 d R . .
C16 C 0.1651(5) 0.3197(6) 0.3628(3) 0.0424(17) Uani 1 1 d . . .
C17 C 0.2364(5) 0.3525(7) 0.4016(4) 0.058(2) Uani 1 1 d . . .
H17A H 0.2720 0.2837 0.4190 0.087 Uiso 1 1 d R . .
C18 C 0.2569(5) 0.4813(8) 0.4157(4) 0.069(2) Uani 1 1 d . . .
H18A H 0.3065 0.5025 0.4427 0.103 Uiso 1 1 d R . .
C19 C 0.2066(7) 0.5791(8) 0.3899(5) 0.077(3) Uani 1 1 d . . .
H19A H 0.2202 0.6687 0.3989 0.116 Uiso 1 1 d R . .
C20 C 0.1353(6) 0.5488(8) 0.3508(5) 0.075(3) Uani 1 1 d . . .
H20A H 0.1003 0.6179 0.3330 0.112 Uiso 1 1 d R . .
C21 C 0.1142(5) 0.4215(7) 0.3379(4) 0.060(2) Uani 1 1 d . . .
H21A H 0.0641 0.4003 0.3115 0.090 Uiso 1 1 d R . .
C22 C 0.2314(6) 0.2177(8) 0.2056(4) 0.068(2) Uani 1 1 d . . .
H22A H 0.2514 0.2709 0.2427 0.102 Uiso 1 1 d R . .
C23 C 0.1494(7) 0.2481(7) 0.1834(4) 0.071(3) Uani 1 1 d . . .
H23A H 0.1235 0.3181 0.2086 0.106 Uiso 1 1 d R . .
C24 C 0.1179(9) 0.2364(10) 0.1113(4) 0.119(4) Uani 1 1 d . . .
H24A H 0.1571 0.2837 0.0827 0.179 Uiso 1 1 d R . .
H24B H 0.0634 0.2800 0.1088 0.179 Uiso 1 1 d R . .
C25 C 0.1078(7) 0.1072(9) 0.0830(5) 0.089(3) Uani 1 1 d . . .
H25A H 0.1433 0.1005 0.0430 0.133 Uiso 1 1 d R . .
H25B H 0.0493 0.0974 0.0684 0.133 Uiso 1 1 d R . .
C26 C 0.1292(6) -0.0056(8) 0.1302(4) 0.062(2) Uani 1 1 d . . .
H26A H 0.0927 -0.0808 0.1266 0.094 Uiso 1 1 d R . .
C27 C 0.2113(7) -0.0343(8) 0.1512(4) 0.074(3) Uani 1 1 d . . .
H27A H 0.2217 -0.1245 0.1613 0.111 Uiso 1 1 d R . .
C28 C 0.2903(7) 0.0386(11) 0.1318(6) 0.103(3) Uani 1 1 d . . .
H28A H 0.2907 0.0456 0.0829 0.154 Uiso 1 1 d R . .
H28B H 0.3392 -0.0128 0.1447 0.154 Uiso 1 1 d R . .
C29 C 0.3012(7) 0.1672(13) 0.1597(7) 0.146(5) Uani 1 1 d . . .
H29A H 0.3544 0.1691 0.1845 0.219 Uiso 1 1 d R . .
H29B H 0.3064 0.2276 0.1224 0.219 Uiso 1 1 d R . .
C1N C 0.5020(16) 0.4435(18) 0.4981(12) 0.201(9) Uani 0.50 1 d P . .
N1N N 0.5020(16) 0.4435(18) 0.4981(12) 0.201(9) Uani 0.50 1 d P . .
C2N C 0.498(3) 0.306(3) 0.4982(17) 0.194(16) Uani 0.50 1 d P . .
H2NA H 0.5431 0.2711 0.4700 0.291 Uiso 0.50 1 d PR . .
H2NB H 0.5041 0.2729 0.5438 0.291 Uiso 0.50 1 d PR . .
H2NC H 0.4435 0.2816 0.4800 0.291 Uiso 0.50 1 d PR . .
C4' C 0.3689(17) -0.185(3) 0.5235(13) 0.153(10) Uiso 0.50 1 d P . .
H4'A H 0.3553 -0.2765 0.5216 0.230 Uiso 0.50 1 d PR . .
H4'B H 0.4301 -0.1744 0.5241 0.230 Uiso 0.50 1 d PR . .
H4'C H 0.3448 -0.1481 0.5642 0.230 Uiso 0.50 1 d PR . .

loop_
_atom_site_aniso_label
_atom_site_aniso_U_11
_atom_site_aniso_U_22
_atom_site_aniso_U_33
_atom_site_aniso_U_23
_atom_site_aniso_U_13
_atom_site_aniso_U_12
Rh 0.0537(4) 0.0346(3) 0.0497(4) -0.0007(3) 0.0012(2) -0.0010(3)
Cl 0.0663(14) 0.0338(9) 0.0762(12) 0.0005(9) -0.0058(9) -0.0049(9)
P 0.0456(12) 0.0298(9) 0.0483(10) 0.0024(8) -0.0003(8) 0.0006(8)
O3 0.087(5) 0.104(5) 0.097(5) 0.050(4) 0.009(4) 0.031(4)
O4 0.096(6) 0.120(6) 0.123(6) -0.040(5) -0.047(4) 0.017(4)
O5 0.047(4) 0.072(4) 0.106(4) -0.014(3) 0.003(3) -0.006(3)
O6 0.058(4) 0.078(4) 0.096(4) -0.026(3) -0.004(3) 0.020(3)
N 0.047(4) 0.048(4) 0.074(4) -0.005(3) 0.001(3) 0.009(3)
C1 0.056(5) 0.038(4) 0.047(4) 0.009(3) -0.001(3) 0.008(3)
C2 0.045(5) 0.040(4) 0.063(5) 0.003(4) -0.002(4) 0.005(3)
C3 0.045(5) 0.074(6) 0.073(6) 0.006(5) 0.001(4) 0.014(5)
C4 0.084(15) 0.16(2) 0.070(12) -0.037(13) -0.045(11) 0.033(14)
C5 0.059(7) 0.050(5) 0.070(5) 0.001(4) 0.006(5) 0.011(5)
C6 0.059(6) 0.056(5) 0.092(6) -0.011(5) 0.000(5) 0.015(4)
C7 0.095(8) 0.108(8) 0.142(10) -0.057(7) -0.019(7) 0.024(6)
C8 0.129(9) 0.105(8) 0.118(8) -0.002(7) 0.057(7) 0.024(7)
C9 0.070(7) 0.088(7) 0.130(9) -0.001(6) -0.007(6) 0.024(5)
C10 0.041(5) 0.033(4) 0.061(5) 0.008(3) -0.003(4) 0.002(3)
C11 0.047(6) 0.049(5) 0.077(5) 0.001(4) -0.002(5) 0.007(4)
C12 0.051(6) 0.067(6) 0.123(9) 0.009(6) -0.013(6) -0.003(4)
C13 0.060(7) 0.075(6) 0.111(8) 0.023(6) 0.024(6) 0.000(5)
C14 0.073(8) 0.097(7) 0.073(6) 0.006(5) 0.027(6) 0.001(6)
C15 0.057(6) 0.088(6) 0.056(5) -0.008(4) 0.002(4) 0.003(4)
C16 0.045(5) 0.032(4) 0.050(4) 0.005(3) -0.001(4) 0.000(3)
C17 0.059(6) 0.045(5) 0.071(5) -0.001(4) -0.006(4) -0.008(4)
C18 0.072(6) 0.059(6) 0.075(5) -0.010(5) -0.003(4) -0.020(5)
C19 0.097(8) 0.039(5) 0.096(7) -0.006(5) 0.016(6) -0.017(5)
C20 0.091(7) 0.039(5) 0.094(6) 0.004(4) 0.008(6) 0.008(5)
C21 0.063(5) 0.041(5) 0.077(5) -0.004(4) 0.003(4) 0.004(4)
C22 0.080(7) 0.050(5) 0.074(5) -0.002(4) 0.020(5) -0.024(5)
C23 0.125(9) 0.036(4) 0.052(5) 0.006(4) 0.002(5) 0.000(5)
C24 0.228(14) 0.068(7) 0.061(6) 0.003(5) -0.031(7) 0.011(7)
C25 0.106(8) 0.090(7) 0.070(6) -0.006(5) -0.019(5) 0.006(6)
C26 0.088(7) 0.047(5) 0.053(5) -0.013(4) -0.005(4) 0.003(5)
C27 0.096(8) 0.066(6) 0.059(5) -0.016(4) 0.017(5) 0.009(5)
C28 0.089(8) 0.104(9) 0.115(8) -0.012(7) 0.037(6) 0.009(6)
C29 0.109(10) 0.125(10) 0.204(13) -0.045(10) 0.083(9) -0.033(8)
C1N 0.192(13) 0.24(3) 0.173(12) -0.01(2) -0.031(10) 0.11(2)
N1N 0.192(13) 0.24(3) 0.173(12) -0.01(2) -0.031(10) 0.11(2)
C2N 0.31(5) 0.13(2) 0.15(2) -0.03(2) -0.03(3) 0.08(3)

loop_
_atom_type_symbol
_atom_type_description
_atom_type_scat_dispersion_real
_atom_type_scat_dispersion_imag
_atom_type_scat_source
C C 0.0181 0.0091 'International Tables Vol C Tables 4.2.6.8 and 6.1.1.4'
H H 0.0000 0.0000 'International Tables Vol C Tables 4.2.6.8 and 6.1.1.4'
N N 0.0311 0.0180 'International Tables Vol C Tables 4.2.6.8 and 6.1.1.4'
O O 0.0492 0.0322 'International Tables Vol C Tables 4.2.6.8 and 6.1.1.4'
P P 0.2955 0.4335 'International Tables Vol C Tables 4.2.6.8 and 6.1.1.4'
Cl Cl 0.3639 0.7018 'International Tables Vol C Tables 4.2.6.8 and 6.1.1.4'
Rh Rh 0.0927 3.6045 'International Tables Vol C Tables 4.2.6.8 and 6.1.1.4'

loop_
_geom_angle_atom_site_label_1
_geom_angle_atom_site_label_2
_geom_angle_atom_site_label_3
_geom_angle
_geom_angle_site_symmetry_1
_geom_angle_site_symmetry_3
_geom_angle_publ_flag
C22 Rh C23 38.5(3) . . ?
C22 Rh C27 81.4(3) . . ?
C23 Rh C27 92.5(3) . . ?
C22 Rh C26 93.7(3) . . ?
C23 Rh C26 81.4(3) . . ?
C27 Rh C26 36.1(3) . . ?
C22 Rh P 93.1(2) . . ?
C23 Rh P 97.3(2) . . ?
C27 Rh P 156.4(3) . . ?
C26 Rh P 167.1(3) . . ?
C22 Rh Cl 162.7(3) . . ?
C23 Rh Cl 158.6(3) . . ?
C27 Rh Cl 91.9(2) . . ?
C26 Rh Cl 90.0(2) . . ?
P Rh Cl 86.71(7) . . ?
C10 P C16 101.9(3) . . ?
C10 P C1 101.8(3) . . ?
C16 P C1 103.7(3) . . ?
C10 P Rh 116.3(2) . . ?
C16 P Rh 120.8(2) . . ?
C1 P Rh 110.1(2) . . ?
C3 O3 C4' 132.2(15) . . ?
C3 O4 C4 122.6(12) . . ?
C5 O6 C6 120.8(6) . . ?
C5 N C2 119.1(7) . . ?
C5 N H0A 127.6 . . ?
C2 N H0A 113.2 . . ?
C2 C1 P 115.7(5) . . ?
C2 C1 H1A 107.6 . . ?
P C1 H1A 108.5 . . ?
C2 C1 H1B 108.3 . . ?
P C1 H1B 108.7 . . ?
H1A C1 H1B 107.8 . . ?
N C2 C3 111.2(6) . . ?
N C2 C1 110.3(6) . . ?
C3 C2 C1 107.1(6) . . ?
N C2 H2A 109.6 . . ?
C3 C2 H2A 109.3 . . ?
C1 C2 H2A 109.3 . . ?
O3 C3 O4 126.3(9) . . ?
O3 C3 C2 119.8(8) . . ?
O4 C3 C2 113.8(8) . . ?
O4 C4 H4A 111.2 . . ?
O4 C4 H4B 107.5 . . ?
H4A C4 H4B 109.5 . . ?
O4 C4 H4C 109.7 . . ?
H4A C4 H4C 109.5 . . ?
H4B C4 H4C 109.5 . . ?
O5 C5 N 125.3(8) . . ?
O5 C5 O6 127.2(7) . . ?
N C5 O6 107.5(8) . . ?
O6 C6 C8 110.3(7) . . ?
O6 C6 C9 108.9(7) . . ?
C8 C6 C9 112.3(8) . . ?
O6 C6 C7 102.2(7) . . ?
C8 C6 C7 112.0(8) . . ?
C9 C6 C7 110.6(8) . . ?
C6 C7 H7A 109.9 . . ?
C6 C7 H7B 109.7 . . ?
H7A C7 H7B 109.5 . . ?
C6 C7 H7C 108.8 . . ?
H7A C7 H7C 109.5 . . ?
H7B C7 H7C 109.5 . . ?
C6 C8 H8A 108.8 . . ?
C6 C8 H8B 109.8 . . ?
H8A C8 H8B 109.5 . . ?
C6 C8 H8C 109.8 . . ?
H8A C8 H8C 109.5 . . ?
H8B C8 H8C 109.5 . . ?
C6 C9 H9A 110.0 . . ?
C6 C9 H9B 109.3 . . ?
H9A C9 H9B 109.5 . . ?
C6 C9 H9C 109.2 . . ?
H9A C9 H9C 109.5 . . ?
H9B C9 H9C 109.5 . . ?
C11 C10 C15 117.3(7) . . ?
C11 C10 P 121.3(6) . . ?
C15 C10 P 121.3(6) . . ?
C10 C11 C12 121.0(8) . . ?
C10 C11 H11A 119.1 . . ?
C12 C11 H11A 119.9 . . ?
C13 C12 C11 119.3(9) . . ?
C13 C12 H12A 120.6 . . ?
C11 C12 H12A 120.1 . . ?
C14 C13 C12 120.3(8) . . ?
C14 C13 H13A 120.2 . . ?
C12 C13 H13A 119.5 . . ?
C13 C14 C15 120.9(9) . . ?
C13 C14 H14A 119.9 . . ?
C15 C14 H14A 119.2 . . ?
C14 C15 C10 121.1(8) . . ?
C14 C15 H15A 120.1 . . ?
C10 C15 H15A 118.8 . . ?
C17 C16 C21 117.6(6) . . ?
C17 C16 P 124.5(5) . . ?
C21 C16 P 117.9(6) . . ?
C16 C17 C18 121.6(7) . . ?
C16 C17 H17A 118.6 . . ?
C18 C17 H17A 119.8 . . ?
C19 C18 C17 119.5(8) . . ?
C19 C18 H18A 119.8 . . ?
C17 C18 H18A 120.7 . . ?
C18 C19 C20 119.9(7) . . ?
C18 C19 H19A 120.5 . . ?
C20 C19 H19A 119.6 . . ?
C21 C20 C19 120.6(8) . . ?
C21 C20 H20A 120.0 . . ?
C19 C20 H20A 119.4 . . ?
C20 C21 C16 120.7(8) . . ?
C20 C21 H21A 120.7 . . ?
C16 C21 H21A 118.6 . . ?
C23 C22 C29 123.9(9) . . ?
C23 C22 Rh 70.8(4) . . ?
C29 C22 Rh 112.0(6) . . ?
C23 C22 H22A 114.1 . . ?
C29 C22 H22A 114.4 . . ?
Rh C22 H22A 113.7 . . ?
C22 C23 C24 125.3(9) . . ?
C22 C23 Rh 70.7(4) . . ?
C24 C23 Rh 112.6(6) . . ?
C22 C23 H23A 113.3 . . ?
C24 C23 H23A 114.0 . . ?
Rh C23 H23A 113.1 . . ?
C25 C24 C23 118.0(8) . . ?
C25 C24 H24A 107.9 . . ?
C23 C24 H24A 107.5 . . ?
C25 C24 H24B 108.2 . . ?
C23 C24 H24B 107.5 . . ?
H24A C24 H24B 107.3 . . ?
C24 C25 C26 116.2(7) . . ?
C24 C25 H25A 108.4 . . ?
C26 C25 H25A 108.4 . . ?
C24 C25 H25B 108.2 . . ?
C26 C25 H25B 108.0 . . ?
H25A C25 H25B 107.4 . . ?
C27 C26 C25 123.3(8) . . ?
C27 C26 Rh 71.5(4) . . ?
C25 C26 Rh 109.2(5) . . ?
C27 C26 H26A 113.6 . . ?
C25 C26 H26A 116.0 . . ?
Rh C26 H26A 114.7 . . ?
C26 C27 C28 125.8(9) . . ?
C26 C27 Rh 72.4(5) . . ?
C28 C27 Rh 109.1(6) . . ?
C26 C27 H27A 115.1 . . ?
C28 C27 H27A 113.4 . . ?
Rh C27 H27A 112.8 . . ?
C29 C28 C27 117.4(8) . . ?
C29 C28 H28A 108.0 . . ?
C27 C28 H28A 107.4 . . ?
C29 C28 H28B 108.1 . . ?
C27 C28 H28B 108.2 . . ?
H28A C28 H28B 107.4 . . ?
C28 C29 C22 117.3(8) . . ?
C28 C29 H29A 108.2 . . ?
C22 C29 H29A 108.3 . . ?
C28 C29 H29B 108.3 . . ?
C22 C29 H29B 107.0 . . ?
H29A C29 H29B 107.3 . . ?
N1N C1N C2N 173(4) 3_666 . ?
C1N C1N C2N 173(4) 3_666 . ?
N1N N1N C2N 173(4) 3_666 . ?
C1N N1N C2N 173(4) 3_666 . ?
N1N C2N H2NA 110.2 . . ?
C1N C2N H2NA 110.2 . . ?
N1N C2N H2NB 110.8 . . ?
C1N C2N H2NB 110.8 . . ?
H2NA C2N H2NB 109.5 . . ?
N1N C2N H2NC 107.4 . . ?
C1N C2N H2NC 107.4 . . ?
H2NA C2N H2NC 109.5 . . ?
H2NB C2N H2NC 109.5 . . ?
O3 C4' H4'A 107.5 . . ?
O3 C4' H4'B 111.7 . . ?
H4'A C4' H4'B 109.5 . . ?
O3 C4' H4'C 109.2 . . ?
H4'A C4' H4'C 109.5 . . ?
H4'B C4' H4'C 109.5 . . ?

loop_
_geom_bond_atom_site_label_1
_geom_bond_atom_site_label_2
_geom_bond_distance
_geom_bond_site_symmetry_2
_geom_bond_publ_flag
Rh C22 2.098(7) . ?
Rh C23 2.100(7) . ?
Rh C27 2.212(8) . ?
Rh C26 2.224(7) . ?
Rh P 2.286(2) . ?
Rh Cl 2.387(2) . ?
P C10 1.808(7) . ?
P C16 1.827(7) . ?
P C1 1.849(6) . ?
O3 C3 1.235(10) . ?
O3 C4' 1.32(3) . ?
O4 C3 1.297(10) . ?
O4 C4 1.401(17) . ?
O5 C5 1.196(9) . ?
O6 C5 1.362(10) . ?
O6 C6 1.480(9) . ?
N C5 1.360(9) . ?
N C2 1.436(9) . ?
N H0A 1.1370 . ?
C1 C2 1.535(9) . ?
C1 H1A 0.9600 . ?
C1 H1B 0.9599 . ?
C2 C3 1.511(10) . ?
C2 H2A 0.9600 . ?
C4 H4A 0.9600 . ?
C4 H4B 0.9600 . ?
C4 H4C 0.9600 . ?
C6 C8 1.493(12) . ?
C6 C9 1.501(12) . ?
C6 C7 1.515(12) . ?
C7 H7A 0.9600 . ?
C7 H7B 0.9601 . ?
C7 H7C 0.9600 . ?
C8 H8A 0.9600 . ?
C8 H8B 0.9600 . ?
C8 H8C 0.9600 . ?
C9 H9A 0.9600 . ?
C9 H9B 0.9599 . ?
C9 H9C 0.9600 . ?
C10 C11 1.371(10) . ?
C10 C15 1.400(10) . ?
C11 C12 1.385(11) . ?
C11 H11A 0.9600 . ?
C12 C13 1.378(13) . ?
C12 H12A 0.9600 . ?
C13 C14 1.335(12) . ?
C13 H13A 0.9599 . ?
C14 C15 1.359(11) . ?
C14 H14A 0.9600 . ?
C15 H15A 0.9601 . ?
C16 C17 1.386(9) . ?
C16 C21 1.399(10) . ?
C17 C18 1.387(11) . ?
C17 H17A 0.9600 . ?
C18 C19 1.369(12) . ?
C18 H18A 0.9601 . ?
C19 C20 1.383(12) . ?
C19 H19A 0.9600 . ?
C20 C21 1.369(10) . ?
C20 H20A 0.9600 . ?
C21 H21A 0.9601 . ?
C22 C23 1.384(11) . ?
C22 C29 1.504(13) . ?
C22 H22A 0.9600 . ?
C23 C24 1.498(11) . ?
C23 H23A 0.9601 . ?
C24 C25 1.445(13) . ?
C24 H24A 0.9600 . ?
C24 H24B 0.9600 . ?
C25 C26 1.517(12) . ?
C25 H25A 0.9599 . ?
C25 H25B 0.9600 . ?
C26 C27 1.376(11) . ?
C26 H26A 0.9600 . ?
C27 C28 1.490(13) . ?
C27 H27A 0.9600 . ?
C28 C29 1.437(14) . ?
C28 H28A 0.9600 . ?
C28 H28B 0.9599 . ?
C29 H29A 0.9600 . ?
C29 H29B 0.9601 . ?
C1N N1N 1.16(4) 3_666 ?
C1N C1N 1.16(4) 3_666 ?
C1N C2N 1.41(3) . ?
N1N N1N 1.16(4) 3_666 ?
N1N C1N 1.16(4) 3_666 ?
N1N C2N 1.41(3) . ?
C2N H2NA 0.9600 . ?
C2N H2NB 0.9600 . ?
C2N H2NC 0.9600 . ?
C4' H4'A 0.9600 . ?
C4' H4'B 0.9601 . ?
C4' H4'C 0.9600 . ?

loop_
_geom_torsion_atom_site_label_1
_geom_torsion_atom_site_label_2
_geom_torsion_atom_site_label_3
_geom_torsion_atom_site_label_4
_geom_torsion
_geom_torsion_site_symmetry_1
_geom_torsion_site_symmetry_2
_geom_torsion_site_symmetry_3
_geom_torsion_site_symmetry_4
_geom_torsion_publ_flag
C22 Rh P C10 140.1(4) . . . . ?
C23 Rh P C10 101.7(4) . . . . ?
C27 Rh P C10 -144.5(6) . . . . ?
C26 Rh P C10 18.4(10) . . . . ?
Cl Rh P C10 -57.2(2) . . . . ?
C22 Rh P C16 15.9(4) . . . . ?
C23 Rh P C16 -22.5(4) . . . . ?
C27 Rh P C16 91.3(6) . . . . ?
C26 Rh P C16 -105.8(10) . . . . ?
Cl Rh P C16 178.6(3) . . . . ?
C22 Rh P C1 -104.9(4) . . . . ?
C23 Rh P C1 -143.3(4) . . . . ?
C27 Rh P C1 -29.4(6) . . . . ?
C26 Rh P C1 133.4(10) . . . . ?
Cl Rh P C1 57.8(2) . . . . ?
C10 P C1 C2 171.2(5) . . . . ?
C16 P C1 C2 -83.2(5) . . . . ?
Rh P C1 C2 47.3(5) . . . . ?
C5 N C2 C3 -59.1(8) . . . . ?
C5 N C2 C1 -177.7(6) . . . . ?
P C1 C2 N -79.4(6) . . . . ?
P C1 C2 C3 159.5(6) . . . . ?
C4' O3 C3 O4 -2(2) . . . . ?
C4' O3 C3 C2 -179.2(17) . . . . ?
C4 O4 C3 O3 -3.0(16) . . . . ?
C4 O4 C3 C2 174.0(11) . . . . ?
N C2 C3 O3 -32.3(9) . . . . ?
C1 C2 C3 O3 88.3(8) . . . . ?
N C2 C3 O4 150.6(7) . . . . ?
C1 C2 C3 O4 -88.9(8) . . . . ?
C2 N C5 O5 -0.6(11) . . . . ?
C2 N C5 O6 177.6(6) . . . . ?
C6 O6 C5 O5 11.9(12) . . . . ?
C6 O6 C5 N -166.3(6) . . . . ?
C5 O6 C6 C8 -68.8(10) . . . . ?
C5 O6 C6 C9 54.9(10) . . . . ?
C5 O6 C6 C7 172.0(7) . . . . ?
C16 P C10 C11 124.9(6) . . . . ?
C1 P C10 C11 -128.2(6) . . . . ?
Rh P C10 C11 -8.5(6) . . . . ?
C16 P C10 C15 -51.9(6) . . . . ?
C1 P C10 C15 55.0(6) . . . . ?
Rh P C10 C15 174.7(5) . . . . ?
C15 C10 C11 C12 -3.0(11) . . . . ?
P C10 C11 C12 180.0(6) . . . . ?
C10 C11 C12 C13 3.2(12) . . . . ?
C11 C12 C13 C14 -2.1(14) . . . . ?
C12 C13 C14 C15 1.0(14) . . . . ?
C13 C14 C15 C10 -0.9(14) . . . . ?
C11 C10 C15 C14 1.9(11) . . . . ?
P C10 C15 C14 178.8(7) . . . . ?
C10 P C16 C17 120.7(6) . . . . ?
C1 P C16 C17 15.3(7) . . . . ?
Rh P C16 C17 -108.6(6) . . . . ?
C10 P C16 C21 -57.9(6) . . . . ?
C1 P C16 C21 -163.3(5) . . . . ?
Rh P C16 C21 72.8(6) . . . . ?
C21 C16 C17 C18 0.2(10) . . . . ?
P C16 C17 C18 -178.5(6) . . . . ?
C16 C17 C18 C19 -1.1(12) . . . . ?
C17 C18 C19 C20 0.9(13) . . . . ?
C18 C19 C20 C21 0.2(13) . . . . ?
C19 C20 C21 C16 -1.2(13) . . . . ?
C17 C16 C21 C20 1.0(11) . . . . ?
P C16 C21 C20 179.7(6) . . . . ?
C27 Rh C22 C23 105.2(5) . . . . ?
C26 Rh C22 C23 71.2(5) . . . . ?
P Rh C22 C23 -97.9(4) . . . . ?
Cl Rh C22 C23 173.3(6) . . . . ?
C23 Rh C22 C29 -119.8(10) . . . . ?
C27 Rh C22 C29 -14.6(9) . . . . ?
C26 Rh C22 C29 -48.6(9) . . . . ?
P Rh C22 C29 142.3(9) . . . . ?
Cl Rh C22 C29 53.5(13) . . . . ?
C29 C22 C23 C24 -0.3(13) . . . . ?
Rh C22 C23 C24 -104.5(8) . . . . ?
C29 C22 C23 Rh 104.2(8) . . . . ?
C27 Rh C23 C22 -72.7(5) . . . . ?
C26 Rh C23 C22 -107.2(5) . . . . ?
P Rh C23 C22 85.7(4) . . . . ?
Cl Rh C23 C22 -174.6(5) . . . . ?
C22 Rh C23 C24 121.2(10) . . . . ?
C27 Rh C23 C24 48.5(8) . . . . ?
C26 Rh C23 C24 14.0(8) . . . . ?
P Rh C23 C24 -153.1(8) . . . . ?
Cl Rh C23 C24 -53.4(11) . . . . ?
C22 C23 C24 C25 68.9(14) . . . . ?
Rh C23 C24 C25 -12.8(14) . . . . ?
C23 C24 C25 C26 1.0(16) . . . . ?
C24 C25 C26 C27 -69.6(12) . . . . ?
C24 C25 C26 Rh 10.4(12) . . . . ?
C22 Rh C26 C27 69.9(6) . . . . ?
C23 Rh C26 C27 106.5(6) . . . . ?
P Rh C26 C27 -168.4(8) . . . . ?
Cl Rh C26 C27 -93.2(5) . . . . ?
C22 Rh C26 C25 -49.8(7) . . . . ?
C23 Rh C26 C25 -13.2(7) . . . . ?
C27 Rh C26 C25 -119.7(9) . . . . ?
P Rh C26 C25 71.8(13) . . . . ?
Cl Rh C26 C25 147.1(6) . . . . ?
C25 C26 C27 C28 0.0(12) . . . . ?
Rh C26 C27 C28 -101.2(8) . . . . ?
C25 C26 C27 Rh 101.2(7) . . . . ?
C22 Rh C27 C26 -108.6(6) . . . . ?
C23 Rh C27 C26 -71.6(6) . . . . ?
P Rh C27 C26 173.6(4) . . . . ?
Cl Rh C27 C26 87.4(5) . . . . ?
C22 Rh C27 C28 14.0(7) . . . . ?
C23 Rh C27 C28 51.0(8) . . . . ?
C26 Rh C27 C28 122.6(10) . . . . ?
P Rh C27 C28 -63.8(10) . . . . ?
Cl Rh C27 C28 -150.0(7) . . . . ?
C26 C27 C28 C29 70.4(14) . . . . ?
Rh C27 C28 C29 -11.3(14) . . . . ?
C27 C28 C29 C22 -0.6(18) . . . . ?
C23 C22 C29 C28 -68.0(16) . . . . ?
Rh C22 C29 C28 13.1(16) . . . . ?
